data_2311655
loop_
_publ_author_name
'Joseph, Sumy'
'Sathishkumar, Ranganathan'

_publ_section_title
;
 Succinate esters: odd-even effects in melting points.
;
_journal_issue 'Pt 5'
_journal_name_full 'Acta crystallographica Section B, Structural science, crystal engineering and materials'
_journal_page_first 839
_journal_page_last 846
_journal_paper_doi 10.1107/S2052520614013730
_journal_volume 70
_journal_year 2014
_chemical_formula_moiety 'C10 H14 O4'
_chemical_formula_sum 'C10 H14 O4'
_chemical_formula_weight 198.21
_chemical_name_common 'Diallyl succinate'
_space_group_IT_number 14
_space_group_name_Hall '-P 2ybc'
_space_group_name_H-M_alt 'P 1 21/c 1'
_symmetry_cell_setting monoclinic
_symmetry_space_group_name_Hall '-P 2ybc'
_symmetry_space_group_name_H-M 'P 1 21/c 1'
_atom_sites_solution_hydrogens geom
_atom_sites_solution_primary direct
_atom_sites_solution_secondary difmap
_cell_angle_alpha 90
_cell_angle_beta 97.580(8)
_cell_angle_gamma 90
_cell_formula_units_Z 2
_cell_length_a 8.808(5)
_cell_length_b 8.553(4)
_cell_length_c 6.860(4)
_cell_measurement_reflns_used 1798
_cell_measurement_temperature 90
_cell_measurement_theta_max 25.4
_cell_measurement_theta_min 2.3
_cell_volume 512.3(5)
_computing_cell_refinement 'Bruker SMART V5.628, (Bruker, 2004)'
_computing_data_collection 'Bruker SMART V5.628, (Bruker, 2004)'
_computing_data_reduction 'Bruker SAINT V6.45a, (Bruker, 2004)'
_computing_molecular_graphics 'Ortep-3 for Windows (Farrugia, 1997)'
_computing_publication_material 'PLATON (Spek, 2003)'
_computing_structure_refinement 'SHELXL-97 (Sheldrick, 1997)'
_computing_structure_solution 'SHELXTL V6.14 (Bruker, 2000)'
_diffrn_ambient_temperature 90
_diffrn_measured_fraction_theta_full 1.000
_diffrn_measured_fraction_theta_max 1.000
_diffrn_measurement_device_type 'Bruker SMART CCD area detector'
_diffrn_measurement_method '\f and \w scans'
_diffrn_radiation_monochromator graphite
_diffrn_radiation_source 'fine-focus sealed tube'
_diffrn_radiation_type MoK\a
_diffrn_radiation_wavelength 0.71073
_diffrn_reflns_av_R_equivalents 0.0292
_diffrn_reflns_av_sigmaI/netI 0.0233
_diffrn_reflns_limit_h_max 10
_diffrn_reflns_limit_h_min -10
_diffrn_reflns_limit_k_max 10
_diffrn_reflns_limit_k_min -10
_diffrn_reflns_limit_l_max 8
_diffrn_reflns_limit_l_min -8
_diffrn_reflns_number 4667
_diffrn_reflns_reduction_process
;
;
_diffrn_reflns_theta_full 25.38
_diffrn_reflns_theta_max 25.38
_diffrn_reflns_theta_min 2.33
_exptl_absorpt_coefficient_mu 0.099
_exptl_absorpt_correction_T_max 0.971
_exptl_absorpt_correction_T_min 0.966
_exptl_absorpt_correction_type multi-scan
_exptl_absorpt_process_details '(SADABS; Sheldrick, 1996)'
_exptl_crystal_colour colourless
_exptl_crystal_density_diffrn 1.285
_exptl_crystal_density_method 'Not Measured'
_exptl_crystal_description cylindrical
_exptl_crystal_F_000 212
_exptl_crystal_size_max 0.350
_exptl_crystal_size_mid 0.300
_exptl_crystal_size_min 0.300
_refine_diff_density_max 0.284
_refine_diff_density_min -0.379
_refine_ls_extinction_method none
_refine_ls_goodness_of_fit_ref 1.042
_refine_ls_hydrogen_treatment mixed
_refine_ls_matrix_type full
_refine_ls_number_parameters 92
_refine_ls_number_reflns 945
_refine_ls_number_restraints 0
_refine_ls_restrained_S_all 1.042
_refine_ls_R_factor_all 0.0537
_refine_ls_R_factor_gt 0.0430
_refine_ls_shift/su_max 0.000
_refine_ls_shift/su_mean 0.000
_refine_ls_structure_factor_coef Fsqd
_refine_ls_weighting_details 'calc w=1/[\s^2^(Fo^2^)+(0.0886P)^2^+0.0279P] where P=(Fo^2^+2Fc^2^)/3'
_refine_ls_weighting_scheme calc
_refine_ls_wR_factor_gt 0.1111
_refine_ls_wR_factor_ref 0.1230
_reflns_number_gt 765
_reflns_number_total 945
_reflns_threshold_expression >2\s(i)
_cod_data_source_file bm5064sup1.cif
_cod_data_source_block 9dals
_cod_original_sg_symbol_H-M 'P 21/c'
_cod_database_code 2311655

loop_
_symmetry_equiv_pos_site_id
_symmetry_equiv_pos_as_xyz
1 x,y,z
2 -x,1/2+y,1/2-z
3 -x,-y,-z
4 x,1/2-y,1/2+z

loop_
_atom_site_aniso_label
_atom_site_aniso_U_11
_atom_site_aniso_U_22
_atom_site_aniso_U_33
_atom_site_aniso_U_12
_atom_site_aniso_U_13
_atom_site_aniso_U_23
O1 0.0225(7) 0.0100(6) 0.0398(7) -0.0015(4) 0.0042(5) -0.0004(4)
O2 0.0237(7) 0.0130(6) 0.0350(7) 0.0009(5) 0.0016(5) 0.0000(4)
C1 0.0253(9) 0.0144(9) 0.0322(9) -0.0001(6) 0.0051(7) 0.0007(7)
C2 0.0258(9) 0.0146(9) 0.0251(8) -0.0003(6) 0.0026(7) 0.0022(6)
C3 0.0205(8) 0.0128(8) 0.0262(9) -0.0031(6) 0.0035(7) -0.0014(6)
C4 0.0253(9) 0.0100(8) 0.0203(8) -0.0003(6) 0.0045(6) -0.0004(6)
C5 0.0235(9) 0.0129(9) 0.0378(10) -0.0002(6) 0.0061(7) -0.0013(7)

loop_
_atom_site_type_symbol
_atom_site_label
_atom_site_fract_x
_atom_site_fract_y
_atom_site_fract_z
_atom_site_U_iso_or_equiv
_atom_site_thermal_displace_type
_atom_site_occupancy
O O1 0.15470(12) 0.81136(13) 0.05916(16) 0.0241(4) Uani 1.000
O O2 0.27474(12) 0.57935(12) 0.08695(16) 0.0241(4) Uani 1.000
C C1 0.34788(19) 1.1630(2) 0.1844(3) 0.0239(5) Uani 1.000
C C2 0.27837(18) 1.05888(18) 0.0641(2) 0.0219(5) Uani 1.000
C C3 0.30390(17) 0.88780(18) 0.0890(2) 0.0198(5) Uani 1.000
C C4 0.15799(17) 0.65339(18) 0.0581(2) 0.0184(5) Uani 1.000
C C5 -0.00021(19) 0.58771(18) 0.0177(3) 0.0246(5) Uani 1.000
H H1 0.4120(19) 1.131(2) 0.293(2) 0.017(4) Uiso 1.000
H H2 0.335(2) 1.272(3) 0.159(3) 0.029(5) Uiso 1.000
H H3 0.209(2) 1.088(2) -0.048(3) 0.033(5) Uiso 1.000
H H4 0.365(2) 0.848(2) -0.006(3) 0.029(5) Uiso 1.000
H H5 0.3530(18) 0.867(2) 0.219(3) 0.021(4) Uiso 1.000
H H6 -0.053(2) 0.639(2) -0.100(3) 0.037(5) Uiso 1.000
H H7 -0.051(2) 0.612(2) 0.133(3) 0.043(5) Uiso 1.000

loop_
_atom_type_symbol
_atom_type_description
_atom_type_scat_dispersion_real
_atom_type_scat_dispersion_imag
_atom_type_scat_source
O O 0.0106 0.0060 'International Tables Vol C Tables 4.2.6.8 and 6.1.1.4'
H H 0.0000 0.0000 'International Tables Vol C Tables 4.2.6.8 and 6.1.1.4'
C C 0.0033 0.0016 'International Tables Vol C Tables 4.2.6.8 and 6.1.1.4'

loop_
_geom_angle_atom_site_label_1
_geom_angle_atom_site_label_2
_geom_angle_atom_site_label_3
_geom_angle_site_symmetry_1
_geom_angle_site_symmetry_3
_geom_angle
_geom_angle_publ_flag
C3 O1 C4 . . 115.44(12) yes
C1 C2 C3 . . 123.07(14) no
O1 C3 C2 . . 107.78(12) yes
O1 C4 O2 . . 122.99(14) yes
O1 C4 C5 . . 110.90(13) yes
O2 C4 C5 . . 126.11(14) yes
C4 C5 C5 . 3_565 112.27(14) no
C2 C1 H1 . . 119.8(11) no
C2 C1 H2 . . 121.1(12) no
H1 C1 H2 . . 119.2(16) no
C1 C2 H3 . . 121.9(11) no
C3 C2 H3 . . 115.0(11) no
O1 C3 H4 . . 108.7(11) no
O1 C3 H5 . . 109.7(10) no
C2 C3 H4 . . 111.1(11) no
C2 C3 H5 . . 109.5(10) no
H4 C3 H5 . . 110.0(15) no
C4 C5 H6 . . 108.3(10) no
C4 C5 H7 . . 106.5(11) no
H6 C5 H7 . . 110.6(15) no
C5 C5 H6 3_565 . 108.7(11) no
C5 C5 H7 3_565 . 110.4(10) no

loop_
_geom_bond_atom_site_label_1
_geom_bond_atom_site_label_2
_geom_bond_site_symmetry_2
_geom_bond_distance
_geom_bond_publ_flag
O1 C3 . 1.458(2) yes
O1 C4 . 1.352(2) yes
O2 C4 . 1.202(2) yes
C1 C2 . 1.310(2) no
C2 C3 . 1.487(2) no
C4 C5 . 1.494(2) no
C5 C5 3_565 1.520(2) no
C1 H1 . 0.915(15) no
C1 H2 . 0.95(3) no
C2 H3 . 0.950(19) no
C3 H4 . 0.961(19) no
C3 H5 . 0.96(2) no
C5 H6 . 0.981(19) no
C5 H7 . 0.98(2) no

loop_
_geom_contact_atom_site_label_1
_geom_contact_atom_site_label_2
_geom_contact_distance
_geom_contact_site_symmetry_2
_geom_contact_publ_flag
O2 H2 2.71(3) 1_545 no
O2 H4 2.540(18) . no
O2 H5 2.680(18) . no
O2 H1 2.808(17) 2_645 no
O2 H6 2.712(18) 3_565 no
O2 H7 2.838(18) 3_565 no
O2 H4 2.87(2) 4_565 no
O2 H5 2.74(2) 4_564 no
C1 H7 3.076(18) 2_555 no
C1 H4 2.953(18) 3_675 no
C1 H6 3.091(18) 3_575 no
C4 H5 3.074(19) 4_564 no
H1 H5 2.36(2) . no
H1 O2 2.808(17) 2_655 no
H2 O2 2.71(3) 1_565 no
H2 H6 2.58(3) 3_575 no
H4 O2 2.540(18) . no
H4 C1 2.953(18) 3_675 no
H4 O2 2.87(2) 4_564 no
H5 O2 2.680(18) . no
H5 H1 2.36(2) . no
H5 O2 2.74(2) 4_565 no
H5 C4 3.074(19) 4_565 no
H6 O2 2.712(18) 3_565 no
H6 C1 3.091(18) 3_575 no
H6 H2 2.58(3) 3_575 no
H7 C1 3.076(18) 2_545 no
H7 O2 2.838(19) 3_565 no

loop_
_geom_torsion_atom_site_label_1
_geom_torsion_atom_site_label_2
_geom_torsion_atom_site_label_3
_geom_torsion_atom_site_label_4
_geom_torsion_site_symmetry_3
_geom_torsion_site_symmetry_4
_geom_torsion
_geom_torsion_publ_flag
C3 O1 C4 C5 . . -177.49(13) no
C4 O1 C3 C2 . . 173.95(11) no
C3 O1 C4 O2 . . 2.71(19) no
C1 C2 C3 O1 . . 135.03(16) no
O1 C4 C5 C5 . 3_565 170.64(14) no
O2 C4 C5 C5 . 3_565 -9.6(2) no
C4 C5 C5 C4 3_565 3_565 180.00(15) no
